data_1545677
loop_
_publ_author_name
'Marichev, Kostiantyn O.'
'Ramey, Justin T.'
'Arman, Hadi'
'Doyle, Michael P.'

_publ_section_title
;
 Highly Regio-, Diastereo-, and Enantioselective Rhodium-Catalyzed
 Intramolecular Cyclopropanation of (Z)-1,3-Dienyl Aryldiazoacetates.
;
_journal_issue 6
_journal_name_full 'Organic letters'
_journal_page_first 1306
_journal_page_last 1309
_journal_paper_doi 10.1021/acs.orglett.7b00119
_journal_volume 19
_journal_year 2017
_chemical_absolute_configuration unk
_chemical_formula_moiety 'C21 H18 O2'
_chemical_formula_sum 'C21 H18 O2'
_chemical_formula_weight 302.37
_space_group_crystal_system orthorhombic
_space_group_IT_number 19
_space_group_name_Hall 'P 2ac 2ab'
_space_group_name_H-M_alt 'P 21 21 21'
_symmetry_space_group_name_Hall 'P 2ac 2ab'
_symmetry_space_group_name_H-M 'P 21 21 21'
_atom_sites_solution_hydrogens difmap
_atom_sites_solution_primary dual
_audit_creation_date 2016-12-21
_audit_creation_method
;
Olex2 1.2
(compiled 2016.11.30 svn.r3356 for OlexSys, GUI svn.r5269)
;
_cell_angle_alpha 90
_cell_angle_beta 90
_cell_angle_gamma 90
_cell_formula_units_Z 4
_cell_length_a 9.8614(19)
_cell_length_b 11.994(2)
_cell_length_c 13.532(3)
_cell_measurement_reflns_used 10034
_cell_measurement_temperature 98
_cell_measurement_theta_max 40.2
_cell_measurement_theta_min 2.7
_cell_volume 1600.5(5)
_computing_cell_refinement
;
CrystalClear-SM Expert 2.0 r15 (Rigaku, 2011)
;
_computing_data_collection
;
CrystalClear-SM Expert 2.0 r15 (Rigaku, 2011)
;
_computing_data_reduction
;
CrystalClear-SM Expert 2.0 r15 (Rigaku, 2011)
;
_computing_molecular_graphics 'Olex2 (Dolomanov et al., 2009)'
_computing_publication_material 'Olex2 (Dolomanov et al., 2009)'
_computing_structure_refinement 'ShelXL (Sheldrick, 2015)'
_computing_structure_solution 'ShelXT (Sheldrick, 2015)'
_diffrn_ambient_temperature 98
_diffrn_detector CCD
_diffrn_detector_area_resol_mean 28.5714
_diffrn_measured_fraction_theta_full 0.996
_diffrn_measured_fraction_theta_max 0.997
_diffrn_measurement_details
;
scan:
    Number of images: 330
               Slice: -125.0000 - 40.0000
         Image width: 0.5000
            Exp time: 30.0000
       Rotation axis: Omega
               Omega: 0.0000
               Kappa: 0.0000
                 Phi: 0.0000
                 XTD: 34.5186
              2theta: -34.7387
scan:
    Number of images: 108
               Slice: -68.0000 - -14.0000
         Image width: 0.5000
            Exp time: 30.0000
       Rotation axis: Omega
               Omega: 0.0000
               Kappa: 70.0000
                 Phi: 90.0000
                 XTD: 34.5186
              2theta: -34.7387
scan:
    Number of images: 102
               Slice: -66.0000 - -15.0000
         Image width: 0.5000
            Exp time: 30.0000
       Rotation axis: Omega
               Omega: 0.0000
               Kappa: 70.0000
                 Phi: 270.0000
                 XTD: 34.5186
              2theta: -34.7387
scan:
    Number of images: 60
               Slice: -55.0000 - -25.0000
         Image width: 0.5000
            Exp time: 30.0000
       Rotation axis: Omega
               Omega: 0.0000
               Kappa: 0.0000
                 Phi: 90.0000
                 XTD: 34.5186
              2theta: -34.7387
;
_diffrn_measurement_device
;
AFC12 (Right): Kappa 3 circle
;
_diffrn_measurement_device_type
;
Rigaku Saturn724 (2x2 bin mode)
;
_diffrn_measurement_method 'profile data from \w-scans'
_diffrn_measurement_specimen_support Fiber
_diffrn_orient_matrix_type d*Trek
_diffrn_orient_matrix_UB_11 -0.012471
_diffrn_orient_matrix_UB_12 -0.096962
_diffrn_orient_matrix_UB_13 -0.026942
_diffrn_orient_matrix_UB_21 -0.015432
_diffrn_orient_matrix_UB_22 0.023772
_diffrn_orient_matrix_UB_23 -0.078408
_diffrn_orient_matrix_UB_31 0.072051
_diffrn_orient_matrix_UB_32 -0.004913
_diffrn_orient_matrix_UB_33 -0.015670
_diffrn_radiation_monochromator 'Graphite Monochromator'
_diffrn_radiation_type MoK\a
_diffrn_radiation_wavelength 0.71075
_diffrn_reflns_av_R_equivalents 0.0419
_diffrn_reflns_av_unetI/netI 0.0397
_diffrn_reflns_Laue_measured_fraction_full 0.996
_diffrn_reflns_Laue_measured_fraction_max 0.997
_diffrn_reflns_limit_h_max 12
_diffrn_reflns_limit_h_min -11
_diffrn_reflns_limit_k_max 14
_diffrn_reflns_limit_k_min -14
_diffrn_reflns_limit_l_max 15
_diffrn_reflns_limit_l_min -16
_diffrn_reflns_number 10010
_diffrn_reflns_point_group_measured_fraction_full 0.995
_diffrn_reflns_point_group_measured_fraction_max 0.996
_diffrn_reflns_theta_full 25.242
_diffrn_reflns_theta_max 26.358
_diffrn_reflns_theta_min 2.674
_diffrn_source 'Sealed Tube'
_diffrn_source_current 40.0
_diffrn_source_power 2.0
_diffrn_source_voltage 50.0
_exptl_absorpt_coefficient_mu 0.079
_exptl_absorpt_correction_T_max 1.000
_exptl_absorpt_correction_T_min 0.650
_exptl_absorpt_correction_type multi-scan
_exptl_absorpt_process_details 'ABSCOR (Higashi, 1995)'
_exptl_crystal_colour 'clear colourless'
_exptl_crystal_colour_lustre clear
_exptl_crystal_colour_primary colourless
_exptl_crystal_density_diffrn 1.255
_exptl_crystal_description plank
_exptl_crystal_F_000 640
_exptl_crystal_size_max 0.46
_exptl_crystal_size_mid 0.17
_exptl_crystal_size_min 0.13
_refine_diff_density_max 0.155
_refine_diff_density_min -0.197
_refine_diff_density_rms 0.036
_refine_ls_abs_structure_details
;
;
_refine_ls_extinction_method none
_refine_ls_goodness_of_fit_ref 1.020
_refine_ls_hydrogen_treatment refxyz
_refine_ls_matrix_type full
_refine_ls_number_parameters 279
_refine_ls_number_reflns 3261
_refine_ls_number_restraints 0
_refine_ls_restrained_S_all 1.020
_refine_ls_R_factor_all 0.0378
_refine_ls_R_factor_gt 0.0365
_refine_ls_shift/su_max 0.003
_refine_ls_shift/su_mean 0.000
_refine_ls_structure_factor_coef Fsqd
_refine_ls_weighting_details 'w=1/[\s^2^(Fo^2^)+(0.0366P)^2^+0.3000P] where P=(Fo^2^+2Fc^2^)/3'
_refine_ls_weighting_scheme calc
_refine_ls_wR_factor_gt 0.0847
_refine_ls_wR_factor_ref 0.0855
_reflns_Friedel_coverage 0.742
_reflns_Friedel_fraction_full 0.994
_reflns_Friedel_fraction_max 0.995
_reflns_number_gt 3185
_reflns_number_total 3261
_reflns_threshold_expression 'I > 2\s(I)'
_cod_data_source_file ol7b00119_si_004.cif
_cod_data_source_block cd1505a
_cod_original_cell_volume 1600.6(5)
_cod_original_formula_sum 'C21 H18 O2 '
_cod_database_code 1545677
_shelx_space_group_comment
;
The symmetry employed for this shelxl refinement is uniquely defined
by the following loop, which should always be used as a source of
symmetry information in preference to the above space-group names.
They are only intended as comments.
;
_shelx_estimated_absorpt_t_max 0.990
_shelx_estimated_absorpt_t_min 0.964
_olex2_refinement_description
;
1. Fixed Uiso
 At 1.2 times of:
  All H(H) groups
;
_shelx_shelxl_version_number 2014/7
_olex2_exptl_crystal_mounting_method 'nylon loop'
_olex2_submission_special_instructions 'No special instructions were received'

loop_
_space_group_symop_operation_xyz
'x, y, z'
'-x+1/2, -y, z+1/2'
'-x, y+1/2, -z+1/2'
'x+1/2, -y+1/2, -z'

loop_
_atom_site_label
_atom_site_type_symbol
_atom_site_fract_x
_atom_site_fract_y
_atom_site_fract_z
_atom_site_U_iso_or_equiv
_atom_site_adp_type
_atom_site_occupancy
_atom_site_site_symmetry_order
_atom_site_calc_flag
_atom_site_refinement_flags_posn
O1 O 0.77421(16) 0.52822(12) 0.47020(10) 0.0197(3) Uani 1 1 d .
O2 O 0.74372(17) 0.38802(12) 0.57148(10) 0.0236(3) Uani 1 1 d .
C9 C 0.7237(2) 0.42455(17) 0.48981(14) 0.0180(4) Uani 1 1 d .
C1 C 0.7835(2) 0.57269(17) 0.37404(15) 0.0199(4) Uani 1 1 d .
C15 C 0.8905(2) 0.73296(18) 0.28404(16) 0.0220(5) Uani 1 1 d .
C10 C 0.8728(2) 0.67155(17) 0.37121(15) 0.0195(4) Uani 1 1 d .
C13 C 1.0468(2) 0.85730(18) 0.36625(17) 0.0233(5) Uani 1 1 d .
C12 C 1.0294(3) 0.79685(19) 0.45257(16) 0.0252(5) Uani 1 1 d .
C16 C 0.6586(2) 0.24035(18) 0.42095(15) 0.0201(4) Uani 1 1 d .
C11 C 0.9428(2) 0.70542(18) 0.45545(16) 0.0240(5) Uani 1 1 d .
C8 C 0.6449(2) 0.36434(17) 0.41213(14) 0.0183(4) Uani 1 1 d .
C14 C 0.9761(2) 0.82497(19) 0.28211(16) 0.0232(5) Uani 1 1 d .
C2 C 0.7171(2) 0.52583(18) 0.29991(16) 0.0210(4) Uani 1 1 d .
C3 C 0.6304(2) 0.42722(17) 0.31407(15) 0.0194(4) Uani 1 1 d .
C17 C 0.5797(2) 0.17999(19) 0.48754(16) 0.0243(5) Uani 1 1 d .
C7 C 0.5125(2) 0.42474(18) 0.38626(15) 0.0202(4) Uani 1 1 d .
C4 C 0.5871(2) 0.36181(19) 0.22294(16) 0.0227(5) Uani 1 1 d .
C5 C 0.4618(2) 0.2943(2) 0.25333(17) 0.0259(5) Uani 1 1 d .
C6 C 0.3983(2) 0.35763(19) 0.34086(17) 0.0234(5) Uani 1 1 d .
C21 C 0.7585(2) 0.18526(19) 0.36645(16) 0.0261(5) Uani 1 1 d .
C18 C 0.6007(3) 0.0659(2) 0.49864(18) 0.0302(5) Uani 1 1 d .
C19 C 0.6993(3) 0.0117(2) 0.4440(2) 0.0347(6) Uani 1 1 d .
C20 C 0.7781(3) 0.0712(2) 0.37784(19) 0.0328(6) Uani 1 1 d .
H5A H 0.396(3) 0.287(2) 0.1974(18) 0.025(6) Uiso 1 1 d .
H12 H 1.078(3) 0.820(2) 0.5112(18) 0.027(7) Uiso 1 1 d .
H7 H 0.492(3) 0.490(2) 0.4244(16) 0.020(6) Uiso 1 1 d .
H17 H 0.506(3) 0.217(2) 0.5252(18) 0.033(7) Uiso 1 1 d .
H11 H 0.928(3) 0.663(2) 0.5198(17) 0.025(6) Uiso 1 1 d .
H4A H 0.561(3) 0.416(2) 0.1685(19) 0.037(8) Uiso 1 1 d .
H2 H 0.725(3) 0.559(2) 0.2323(18) 0.027(6) Uiso 1 1 d .
H14 H 0.988(3) 0.864(2) 0.2223(17) 0.023(6) Uiso 1 1 d .
H13 H 1.104(3) 0.922(2) 0.3659(18) 0.029(7) Uiso 1 1 d .
H15 H 0.844(3) 0.713(2) 0.2276(18) 0.024(6) Uiso 1 1 d .
H19 H 0.713(3) -0.066(2) 0.4517(18) 0.029(7) Uiso 1 1 d .
H6A H 0.328(3) 0.410(2) 0.3193(18) 0.028(7) Uiso 1 1 d .
H20 H 0.850(3) 0.034(2) 0.3415(19) 0.040(8) Uiso 1 1 d .
H21 H 0.819(3) 0.229(3) 0.320(2) 0.048 Uiso 1 1 d R
H6B H 0.355(3) 0.308(2) 0.3903(19) 0.033(7) Uiso 1 1 d .
H4B H 0.659(3) 0.316(2) 0.1967(17) 0.021(6) Uiso 1 1 d .
H5B H 0.489(3) 0.220(2) 0.2770(18) 0.032(7) Uiso 1 1 d .
H18 H 0.542(3) 0.024(3) 0.546(2) 0.052(9) Uiso 1 1 d .

loop_
_atom_site_aniso_label
_atom_site_aniso_U_11
_atom_site_aniso_U_22
_atom_site_aniso_U_33
_atom_site_aniso_U_23
_atom_site_aniso_U_13
_atom_site_aniso_U_12
O1 0.0259(8) 0.0181(7) 0.0152(6) 0.0008(5) 0.0006(6) -0.0020(6)
O2 0.0316(9) 0.0205(8) 0.0187(7) 0.0009(6) -0.0007(7) -0.0023(7)
C9 0.0175(10) 0.0177(10) 0.0188(10) -0.0024(8) 0.0007(8) 0.0037(8)
C1 0.0203(11) 0.0195(10) 0.0200(9) 0.0022(8) 0.0024(8) 0.0038(8)
C15 0.0196(11) 0.0238(11) 0.0226(10) -0.0043(9) -0.0023(9) 0.0021(9)
C10 0.0161(10) 0.0158(10) 0.0264(10) -0.0027(8) 0.0015(8) 0.0024(8)
C13 0.0211(11) 0.0160(10) 0.0328(12) -0.0018(9) 0.0007(9) -0.0026(9)
C12 0.0292(12) 0.0206(11) 0.0256(11) -0.0035(9) -0.0024(9) -0.0029(9)
C16 0.0201(10) 0.0193(10) 0.0210(9) -0.0013(8) -0.0030(9) 0.0004(8)
C11 0.0278(12) 0.0196(11) 0.0247(10) 0.0004(8) -0.0009(9) -0.0004(9)
C8 0.0185(10) 0.0185(10) 0.0180(10) -0.0022(7) -0.0010(8) 0.0002(8)
C14 0.0238(11) 0.0219(12) 0.0240(11) 0.0019(9) 0.0037(9) 0.0016(9)
C2 0.0197(11) 0.0208(11) 0.0225(10) 0.0009(8) 0.0009(8) -0.0002(8)
C3 0.0207(11) 0.0182(10) 0.0192(10) -0.0006(8) -0.0007(8) -0.0015(8)
C17 0.0210(11) 0.0233(11) 0.0286(11) 0.0016(9) -0.0019(9) -0.0031(9)
C7 0.0192(11) 0.0193(10) 0.0222(10) -0.0014(8) -0.0010(8) 0.0029(8)
C4 0.0227(11) 0.0251(12) 0.0204(10) -0.0016(9) -0.0015(9) -0.0027(9)
C5 0.0251(12) 0.0258(13) 0.0268(11) -0.0029(9) -0.0056(10) -0.0050(10)
C6 0.0176(11) 0.0246(12) 0.0281(11) 0.0017(9) -0.0024(9) -0.0023(9)
C21 0.0235(12) 0.0254(12) 0.0292(11) -0.0028(9) 0.0004(9) 0.0012(9)
C18 0.0296(13) 0.0247(12) 0.0362(12) 0.0064(10) -0.0074(10) -0.0096(10)
C19 0.0371(14) 0.0167(12) 0.0502(15) -0.0007(11) -0.0122(12) 0.0005(10)
C20 0.0309(14) 0.0264(12) 0.0413(13) -0.0097(11) -0.0019(11) 0.0081(10)

loop_
_atom_type_symbol
_atom_type_description
_atom_type_scat_dispersion_real
_atom_type_scat_dispersion_imag
_atom_type_scat_source
C C 0.0033 0.0016 'International Tables Vol C Tables 4.2.6.8 and 6.1.1.4'
H H 0.0000 0.0000 'International Tables Vol C Tables 4.2.6.8 and 6.1.1.4'
O O 0.0106 0.0060 'International Tables Vol C Tables 4.2.6.8 and 6.1.1.4'

loop_
_geom_angle_atom_site_label_1
_geom_angle_atom_site_label_2
_geom_angle_atom_site_label_3
_geom_angle
C9 O1 C1 123.20(15)
O1 C9 C8 119.56(16)
O2 C9 O1 116.72(18)
O2 C9 C8 123.70(19)
O1 C1 C10 111.48(17)
C2 C1 O1 120.49(19)
C2 C1 C10 128.03(19)
C10 C15 H15 120.1(16)
C14 C15 C10 120.6(2)
C14 C15 H15 119.3(16)
C15 C10 C1 121.19(18)
C11 C10 C1 120.54(19)
C11 C10 C15 118.27(19)
C12 C13 C14 118.8(2)
C12 C13 H13 120.0(15)
C14 C13 H13 121.1(15)
C13 C12 C11 120.8(2)
C13 C12 H12 118.6(15)
C11 C12 H12 120.5(15)
C17 C16 C8 121.1(2)
C17 C16 C21 119.3(2)
C21 C16 C8 119.4(2)
C10 C11 H11 119.1(14)
C12 C11 C10 120.8(2)
C12 C11 H11 120.1(14)
C9 C8 C16 112.15(17)
C9 C8 C3 114.83(17)
C9 C8 C7 112.03(17)
C16 C8 C3 124.45(17)
C16 C8 C7 124.32(18)
C3 C8 C7 59.38(13)
C15 C14 C13 120.7(2)
C15 C14 H14 119.0(15)
C13 C14 H14 120.3(15)
C1 C2 C3 122.00(19)
C1 C2 H2 118.8(15)
C3 C2 H2 119.2(15)
C2 C3 C8 116.98(17)
C2 C3 C7 122.96(18)
C2 C3 C4 118.13(18)
C7 C3 C8 60.34(13)
C7 C3 C4 107.23(17)
C4 C3 C8 118.28(17)
C16 C17 H17 120.4(15)
C18 C17 C16 119.8(2)
C18 C17 H17 119.7(15)
C8 C7 H7 116.5(14)
C3 C7 C8 60.27(13)
C3 C7 H7 119.5(15)
C6 C7 C8 118.34(18)
C6 C7 C3 108.59(17)
C6 C7 H7 119.5(15)
C3 C4 C5 106.30(17)
C3 C4 H4A 109.1(15)
C3 C4 H4B 112.5(14)
C5 C4 H4A 109.2(17)
C5 C4 H4B 113.3(15)
H4A C4 H4B 106(2)
C4 C5 C6 105.89(18)
C4 C5 H5A 111.4(14)
C4 C5 H5B 110.0(17)
C6 C5 H5A 111.2(14)
C6 C5 H5B 108.0(14)
H5A C5 H5B 110(2)
C7 C6 C5 105.76(18)
C7 C6 H6A 108.1(16)
C7 C6 H6B 111.6(16)
C5 C6 H6A 112.0(14)
C5 C6 H6B 113.5(15)
H6A C6 H6B 106(2)
C16 C21 H21 119.6(18)
C20 C21 C16 120.3(2)
C20 C21 H21 120.0(18)
C17 C18 H18 118.9(19)
C19 C18 C17 120.6(2)
C19 C18 H18 120.5(19)
C18 C19 H19 120.2(16)
C20 C19 C18 119.9(2)
C20 C19 H19 119.8(16)
C21 C20 H20 119.7(18)
C19 C20 C21 120.1(2)
C19 C20 H20 120.2(17)

loop_
_geom_bond_atom_site_label_1
_geom_bond_atom_site_label_2
_geom_bond_distance
O1 C9 1.366(2)
O1 C1 1.409(2)
O2 C9 1.205(2)
C9 C8 1.493(3)
C1 C10 1.478(3)
C1 C2 1.323(3)
C15 C10 1.402(3)
C15 C14 1.389(3)
C15 H15 0.92(2)
C10 C11 1.393(3)
C13 C12 1.385(3)
C13 C14 1.391(3)
C13 H13 0.96(3)
C12 C11 1.391(3)
C12 H12 0.97(3)
C16 C8 1.498(3)
C16 C17 1.393(3)
C16 C21 1.397(3)
C11 H11 1.02(2)
C8 C3 1.533(3)
C8 C7 1.534(3)
C14 H14 0.94(2)
C2 C3 1.472(3)
C2 H2 1.00(2)
C3 C7 1.519(3)
C3 C4 1.523(3)
C17 C18 1.392(3)
C17 H17 1.00(3)
C7 C6 1.514(3)
C7 H7 0.96(2)
C4 C5 1.534(3)
C4 H4A 1.02(3)
C4 H4B 0.96(3)
C5 C6 1.540(3)
C5 H5A 1.00(3)
C5 H5B 0.99(3)
C6 H6A 0.98(3)
C6 H6B 0.99(3)
C21 C20 1.391(3)
C21 H21 1.01(3)
C18 C19 1.384(4)
C18 H18 1.00(3)
C19 C20 1.383(4)
C19 H19 0.95(3)
C20 H20 0.97(3)

loop_
_geom_torsion_atom_site_label_1
_geom_torsion_atom_site_label_2
_geom_torsion_atom_site_label_3
_geom_torsion_atom_site_label_4
_geom_torsion
O1 C9 C8 C16 150.40(18)
O1 C9 C8 C3 0.9(3)
O1 C9 C8 C7 -64.4(2)
O1 C1 C10 C15 -176.32(18)
O1 C1 C10 C11 4.3(3)
O1 C1 C2 C3 0.7(3)
O2 C9 C8 C16 -31.3(3)
O2 C9 C8 C3 179.2(2)
O2 C9 C8 C7 113.9(2)
C9 O1 C1 C10 -165.17(17)
C9 O1 C1 C2 14.6(3)
C9 C8 C3 C2 12.5(3)
C9 C8 C3 C7 -101.9(2)
C9 C8 C3 C4 163.46(19)
C9 C8 C7 C3 106.68(19)
C9 C8 C7 C6 -157.06(18)
C1 O1 C9 O2 166.77(18)
C1 O1 C9 C8 -14.9(3)
C1 C10 C11 C12 178.5(2)
C1 C2 C3 C8 -13.8(3)
C1 C2 C3 C7 56.9(3)
C1 C2 C3 C4 -164.8(2)
C15 C10 C11 C12 -0.9(3)
C10 C1 C2 C3 -179.6(2)
C10 C15 C14 C13 0.7(3)
C13 C12 C11 C10 0.9(4)
C12 C13 C14 C15 -0.7(3)
C16 C8 C3 C2 -132.8(2)
C16 C8 C3 C7 112.9(2)
C16 C8 C3 C4 18.2(3)
C16 C8 C7 C3 -113.1(2)
C16 C8 C7 C6 -16.8(3)
C16 C17 C18 C19 -0.1(4)
C16 C21 C20 C19 -0.5(4)
C8 C16 C17 C18 -175.9(2)
C8 C16 C21 C20 176.3(2)
C8 C3 C7 C6 -112.62(19)
C8 C3 C4 C5 49.5(3)
C8 C7 C6 C5 -51.1(2)
C14 C15 C10 C1 -179.2(2)
C14 C15 C10 C11 0.2(3)
C14 C13 C12 C11 0.0(3)
C2 C1 C10 C15 3.9(3)
C2 C1 C10 C11 -175.4(2)
C2 C3 C7 C8 -104.7(2)
C2 C3 C7 C6 142.7(2)
C2 C3 C4 C5 -159.88(19)
C3 C8 C7 C6 96.3(2)
C3 C7 C6 C5 14.6(2)
C3 C4 C5 C6 24.5(2)
C17 C16 C8 C9 82.1(3)
C17 C16 C8 C3 -131.8(2)
C17 C16 C8 C7 -58.1(3)
C17 C16 C21 C20 0.6(3)
C17 C18 C19 C20 0.2(4)
C7 C8 C3 C2 114.4(2)
C7 C8 C3 C4 -94.6(2)
C7 C3 C4 C5 -15.6(2)
C4 C3 C7 C8 113.22(18)
C4 C3 C7 C6 0.6(2)
C4 C5 C6 C7 -24.0(2)
C21 C16 C8 C9 -93.4(2)
C21 C16 C8 C3 52.6(3)
C21 C16 C8 C7 126.3(2)
C21 C16 C17 C18 -0.3(3)
C18 C19 C20 C21 0.1(4)
